data_1570661
loop_
_publ_author_name
'Ort&#xed;n-Rubio, Borja'
'Rostoll-Berenguer, Jaume'
'Vila, Carlos'
'Proserpio, Davide M.'
'Guillerm, Vincent'
'Juanhuix, Judith'
'Imaz, Inhar'
'Maspoch, Daniel'

_publ_section_title
;
 Net-clipping as a top-down approach for the prediction of topologies of
 MOFs built from reduced-symmetry linkers.
;
_journal_issue 45
_journal_name_full 'Chemical science'
_journal_page_first 12984
_journal_page_last 12994
_journal_paper_doi 10.1039/d3sc04406h
_journal_volume 14
_journal_year 2023
_chemical_formula_structural icn8
_chemical_formula_sum 'C2 O'
_space_group_IT_number 180
_space_group_name_Hall 'P 62 2 (0 0 4)'
_space_group_name_H-M_alt 'P 62 2 2'
_symmetry_Int_Tables_number 180
_symmetry_space_group_name_H-M 'P 62 2 2'
_audit_creation_date 2023-08-20
_audit_creation_method ToposPro
_cell_angle_alpha 90
_cell_angle_beta 90
_cell_angle_gamma 120
_cell_formula_units_Z 3
_cell_length_a 1.89375
_cell_length_b 1.89375
_cell_length_c 3.44983
_cell_volume 10.715
_refine_ls_R_factor_all 0
_cod_data_source_file d3sc04406h1.cif
_cod_data_source_block 8-TOPOS_icn8
_cod_original_cell_volume 10.71454
_cod_database_code 1570661

loop_
_space_group_symop_id
_space_group_symop_operation_xyz
1 x,y,z
2 -x,-y,z
3 -y,x-y,2/3+z
4 -x+y,-x,1/3+z
5 x-y,x,1/3+z
6 y,-x+y,2/3+z
7 x-y,-y,-z
8 -x,-x+y,1/3-z
9 y,x,2/3-z
10 -y,-x,2/3-z
11 x,x-y,1/3-z
12 -x+y,y,-z

loop_
_atom_site_label
_atom_site_type_symbol
_atom_site_symmetry_multiplicity
_atom_site_fract_x
_atom_site_fract_y
_atom_site_fract_z
_atom_site_occupancy
C1 C 6 0.26215 0.00000 0.00000 1.0000
O1 O 3 0.00000 0.50000 0.16667 1.0000

loop_
_topol_atom.id
_topol_atom.node_id
_topol_atom.atom_label
_topol_atom.element_symbol
1 1 C1 C
2 2 O1 O

loop_
_topol_node.id
_topol_node.label
1 C1
2 O1

loop_
_topol_link.node_id_1
_topol_link.node_id_2
_topol_link.distance
_topol_link.symop_id_1
_topol_link.translation_1_x
_topol_link.translation_1_y
_topol_link.translation_1_z
_topol_link.symop_id_2
_topol_link.translation_2_x
_topol_link.translation_2_y
_topol_link.translation_2_z
_topol_link.type
_topol_link.multiplicity
_topol_link.voronoi_solid_angle
1 2 1.0018 1 0 0 0 1 0 -1 0 v 12 0.00
1 1 0.9929 1 0 0 0 2 0 0 0 v 3 0.00
